data_4303495
loop_
_publ_author_name
'Daniel Mendoza-Espinosa'
'Tracy A. Hanna'

_publ_section_title
;
Facile Synthesis of Bismuth(III) and Antimony(III) Complexes Supported by
Silylated Calix[5]arenes.
;
_journal_name_full 'Inorganic Chemistry'
_journal_page_first 10312
_journal_page_last 10325
_journal_paper_doi 10.1021/ic9014477
_journal_volume 48
_journal_year 2009
_chemical_formula_moiety 'C67 H78 O5 Si'
_chemical_formula_sum 'C67 H78 O5 Si'
_chemical_formula_weight 991.38
_chemical_name_systematic
; 
 ? 
;
_space_group_IT_number 2
_symmetry_cell_setting triclinic
_symmetry_space_group_name_Hall '-P 1'
_symmetry_space_group_name_H-M 'P -1'
_atom_sites_solution_hydrogens geom
_atom_sites_solution_primary direct
_atom_sites_solution_secondary difmap
_audit_creation_method SHELXL-97
_cell_angle_alpha 100.073(6)
_cell_angle_beta 107.479(5)
_cell_angle_gamma 101.844(5)
_cell_formula_units_Z 2
_cell_length_a 10.980(3)
_cell_length_b 17.101(5)
_cell_length_c 18.085(5)
_cell_measurement_reflns_used 500
_cell_measurement_temperature 213(2)
_cell_measurement_theta_max 25
_cell_measurement_theta_min 2
_cell_volume 3066.6(15)
_computing_cell_refinement 'Bruker SMART'
_computing_data_collection 'Bruker SMART'
_computing_data_reduction 'Bruker SAINT'
_computing_molecular_graphics 'Bruker SHELXTL'
_computing_publication_material 'Bruker SHELXTL'
_computing_structure_refinement 'SHELXL-97 (Sheldrick, 1997)'
_computing_structure_solution 'SHELXS-97 (Sheldrick, 1990)'
_diffrn_ambient_temperature 213(2)
_diffrn_detector_area_resol_mean 'not recorded'
_diffrn_measured_fraction_theta_full 0.976
_diffrn_measured_fraction_theta_max 0.976
_diffrn_measurement_device_type 'Bruker SMART 1000'
_diffrn_measurement_method 'phi and omega scans'
_diffrn_radiation_monochromator graphite
_diffrn_radiation_source 'fine-focus sealed tube'
_diffrn_radiation_type MoK\a
_diffrn_radiation_wavelength 0.71073
_diffrn_reflns_av_R_equivalents 0.0367
_diffrn_reflns_av_sigmaI/netI 0.0587
_diffrn_reflns_limit_h_max 11
_diffrn_reflns_limit_h_min -12
_diffrn_reflns_limit_k_max 19
_diffrn_reflns_limit_k_min -16
_diffrn_reflns_limit_l_max 20
_diffrn_reflns_limit_l_min -16
_diffrn_reflns_number 13355
_diffrn_reflns_theta_full 23.32
_diffrn_reflns_theta_max 23.32
_diffrn_reflns_theta_min 1.96
_diffrn_standards_interval_count 'not recorded'
_diffrn_standards_interval_time 'not recorded'
_diffrn_standards_number 'not recorded'
_exptl_absorpt_coefficient_mu 0.084
_exptl_absorpt_correction_T_max 0.985
_exptl_absorpt_correction_T_min 0.981
_exptl_absorpt_correction_type multi-scan
_exptl_absorpt_process_details sadabs
_exptl_crystal_colour Colorless
_exptl_crystal_density_diffrn 1.074
_exptl_crystal_density_method 'not measured'
_exptl_crystal_description Block
_exptl_crystal_F_000 1068
_exptl_crystal_size_max 0.23
_exptl_crystal_size_mid 0.19
_exptl_crystal_size_min 0.18
_refine_diff_density_max 0.588
_refine_diff_density_min -0.373
_refine_diff_density_rms 0.043
_refine_ls_extinction_method none
_refine_ls_goodness_of_fit_ref 0.979
_refine_ls_hydrogen_treatment constr
_refine_ls_matrix_type full
_refine_ls_number_parameters 674
_refine_ls_number_reflns 8660
_refine_ls_number_restraints 30
_refine_ls_restrained_S_all 0.984
_refine_ls_R_factor_all 0.0823
_refine_ls_R_factor_gt 0.0528
_refine_ls_shift/su_max 0.023
_refine_ls_shift/su_mean 0.000
_refine_ls_structure_factor_coef Fsqd
_refine_ls_weighting_details 'calc w=1/[\s^2^(Fo^2^)+(0.0863P)^2^+0.3916P] where P=(Fo^2^+2Fc^2^)/3'
_refine_ls_weighting_scheme calc
_refine_ls_wR_factor_gt 0.1371
_refine_ls_wR_factor_ref 0.1498
_reflns_number_gt 5902
_reflns_number_total 8660
_reflns_threshold_expression >2sigma(I)
_cod_data_source_file ic9014477_si_001_01.cif
_cod_data_source_block tcu180m
_cod_depositor_comments
;
The following automatic conversions were performed:
'_symmetry_cell_setting' value 'Triclinic' changed to 'triclinic'
according to '/home/saulius/struct/CIF-dictionaries/cif_core.dic'
dictionary named 'cif_core.dic' version 2.4.1 from 2010-06-29.

Automatic conversion script
Id: cif_fix_enum 1527 2010-12-29 10:47:43Z saulius 
;
_cod_original_cell_volume 3066.5(15)
_cod_database_code 4303495

loop_
_symmetry_equiv_pos_as_xyz
'x, y, z'
'-x, -y, -z'

loop_
_atom_site_label
_atom_site_type_symbol
_atom_site_fract_x
_atom_site_fract_y
_atom_site_fract_z
_atom_site_U_iso_or_equiv
_atom_site_adp_type
_atom_site_occupancy
_atom_site_symmetry_multiplicity
_atom_site_calc_flag
_atom_site_refinement_flags
_atom_site_disorder_assembly
_atom_site_disorder_group
Si1 Si 0.80704(7) 0.69914(4) 0.43031(4) 0.0275(2) Uani 1 1 d . . .
C1 C 0.5937(2) 0.56022(15) 0.35661(15) 0.0269(6) Uani 1 1 d . . .
C2 C 0.4921(2) 0.52255(16) 0.38141(15) 0.0281(6) Uani 1 1 d . . .
C3 C 0.4406(3) 0.43714(16) 0.35447(16) 0.0332(7) Uani 1 1 d . . .
H33A H 0.3769 0.4112 0.3739 0.040 Uiso 1 1 calc R . .
C4 C 0.4788(3) 0.38752(16) 0.29968(16) 0.0333(7) Uani 1 1 d . A .
C5 C 0.5732(3) 0.42992(16) 0.27251(16) 0.0325(6) Uani 1 1 d . . .
H22A H 0.5981 0.3993 0.2339 0.039 Uiso 1 1 calc R . .
C6 C 0.6327(2) 0.51516(15) 0.29945(15) 0.0286(6) Uani 1 1 d . . .
C7 C 0.4157(3) 0.29419(17) 0.26925(17) 0.0407(7) Uani 1 1 d D . .
C8 C 0.3868(7) 0.2549(4) 0.3320(4) 0.083(2) Uiso 0.643(6) 1 d PD A 1
H8A H 0.3252 0.2786 0.3508 0.124 Uiso 0.643(6) 1 calc PR A 1
H8B H 0.4687 0.2646 0.3765 0.124 Uiso 0.643(6) 1 calc PR A 1
H8C H 0.3478 0.1959 0.3094 0.124 Uiso 0.643(6) 1 calc PR A 1
C9 C 0.2861(6) 0.2780(4) 0.1983(3) 0.0715(19) Uiso 0.643(6) 1 d PD A 1
H9A H 0.2264 0.3050 0.2158 0.107 Uiso 0.643(6) 1 calc PR A 1
H9B H 0.2444 0.2191 0.1784 0.107 Uiso 0.643(6) 1 calc PR A 1
H9C H 0.3057 0.2999 0.1559 0.107 Uiso 0.643(6) 1 calc PR A 1
C10 C 0.5022(6) 0.2501(4) 0.2344(4) 0.0709(19) Uiso 0.643(6) 1 d PD A 1
H10B H 0.5883 0.2602 0.2754 0.106 Uiso 0.643(6) 1 calc PR A 1
H10C H 0.5137 0.2711 0.1897 0.106 Uiso 0.643(6) 1 calc PR A 1
H10D H 0.4594 0.1912 0.2160 0.106 Uiso 0.643(6) 1 calc PR A 1
C8A C 0.2913(10) 0.2662(7) 0.2919(7) 0.082(4) Uiso 0.357(6) 1 d PD A 2
H8AA H 0.2233 0.2907 0.2659 0.123 Uiso 0.357(6) 1 calc PR A 2
H8AB H 0.3149 0.2839 0.3496 0.123 Uiso 0.357(6) 1 calc PR A 2
H8AC H 0.2579 0.2065 0.2745 0.123 Uiso 0.357(6) 1 calc PR A 2
C9A C 0.3797(15) 0.2639(10) 0.1817(6) 0.128(6) Uiso 0.357(6) 1 d PD A 2
H9AA H 0.3294 0.2975 0.1546 0.191 Uiso 0.357(6) 1 calc PR A 2
H9AB H 0.3262 0.2069 0.1643 0.191 Uiso 0.357(6) 1 calc PR A 2
H9AC H 0.4598 0.2675 0.1687 0.191 Uiso 0.357(6) 1 calc PR A 2
C10A C 0.5122(10) 0.2514(7) 0.3153(7) 0.089(4) Uiso 0.357(6) 1 d PD A 2
H10E H 0.6007 0.2749 0.3156 0.133 Uiso 0.357(6) 1 calc PR A 2
H10F H 0.4836 0.1928 0.2896 0.133 Uiso 0.357(6) 1 calc PR A 2
H10G H 0.5135 0.2596 0.3700 0.133 Uiso 0.357(6) 1 calc PR A 2
C11 C 0.7356(3) 0.55448(16) 0.26586(17) 0.0335(7) Uani 1 1 d . . .
H36A H 0.8230 0.5708 0.3083 0.040 Uiso 1 1 calc R . .
H36B H 0.7376 0.5120 0.2225 0.040 Uiso 1 1 calc R . .
C12 C 0.7156(2) 0.62951(16) 0.23369(16) 0.0307(6) Uani 1 1 d . . .
C13 C 0.6333(3) 0.62031(17) 0.15578(17) 0.0401(7) Uani 1 1 d . . .
H28A H 0.5860 0.5668 0.1235 0.048 Uiso 1 1 calc R . .
C14 C 0.6183(3) 0.68857(18) 0.12324(17) 0.0421(7) Uani 1 1 d . . .
C15 C 0.6907(3) 0.76627(17) 0.17252(16) 0.0369(7) Uani 1 1 d . . .
H30A H 0.6832 0.8126 0.1519 0.044 Uiso 1 1 calc R . .
C16 C 0.7741(2) 0.77887(15) 0.25130(15) 0.0291(6) Uani 1 1 d . . .
C17 C 0.7838(2) 0.70935(16) 0.28056(15) 0.0276(6) Uani 1 1 d . . .
C18 C 0.5276(4) 0.6753(2) 0.0361(2) 0.0718(12) Uani 1 1 d . . .
C19 C 0.3915(5) 0.6261(4) 0.0239(3) 0.175(4) Uani 1 1 d . . .
H69A H 0.3531 0.6576 0.0562 0.263 Uiso 1 1 calc R . .
H69B H 0.3957 0.5750 0.0396 0.263 Uiso 1 1 calc R . .
H69C H 0.3368 0.6136 -0.0322 0.263 Uiso 1 1 calc R . .
C20 C 0.5860(7) 0.6246(3) -0.0199(2) 0.132(2) Uani 1 1 d . . .
H67A H 0.5259 0.6102 -0.0750 0.198 Uiso 1 1 calc R . .
H67B H 0.5962 0.5747 -0.0034 0.198 Uiso 1 1 calc R . .
H67C H 0.6719 0.6580 -0.0157 0.198 Uiso 1 1 calc R . .
C21 C 0.5240(5) 0.7555(2) 0.0117(2) 0.0907(15) Uani 1 1 d . . .
H65A H 0.4917 0.7893 0.0463 0.136 Uiso 1 1 calc R . .
H65B H 0.4653 0.7435 -0.0434 0.136 Uiso 1 1 calc R . .
H65C H 0.6127 0.7850 0.0168 0.136 Uiso 1 1 calc R . .
C22 C 0.8567(2) 0.86524(15) 0.30157(16) 0.0313(6) Uani 1 1 d . . .
H35A H 0.9386 0.8783 0.2894 0.038 Uiso 1 1 calc R . .
H35B H 0.8821 0.8646 0.3582 0.038 Uiso 1 1 calc R . .
C23 C 0.7907(2) 0.93465(15) 0.29031(15) 0.0291(6) Uani 1 1 d . . .
C24 C 0.8356(3) 0.99418(16) 0.25311(16) 0.0341(7) Uani 1 1 d . . .
H38A H 0.9011 0.9874 0.2309 0.041 Uiso 1 1 calc R . .
C25 C 0.7875(3) 1.06265(17) 0.24761(17) 0.0382(7) Uani 1 1 d . . .
C26 C 0.6873(3) 1.06958(18) 0.27998(18) 0.0427(8) Uani 1 1 d . . .
H42A H 0.6520 1.1150 0.2766 0.051 Uiso 1 1 calc R . .
C27 C 0.6387(3) 1.01137(17) 0.31698(18) 0.0373(7) Uani 1 1 d . . .
C28 C 0.6918(3) 0.94420(16) 0.32136(16) 0.0333(7) Uani 1 1 d . . .
C29 C 0.8425(3) 1.1316(2) 0.2115(2) 0.0520(9) Uani 1 1 d . . .
C30 C 0.9452(4) 1.1112(2) 0.1761(3) 0.0722(11) Uani 1 1 d . . .
H59A H 1.0201 1.1059 0.2180 0.108 Uiso 1 1 calc R . .
H59B H 0.9752 1.1551 0.1529 0.108 Uiso 1 1 calc R . .
H59C H 0.9055 1.0596 0.1349 0.108 Uiso 1 1 calc R . .
C31 C 0.9076(6) 1.2121(2) 0.2778(3) 0.116(2) Uani 1 1 d . . .
H63A H 0.9794 1.2045 0.3203 0.174 Uiso 1 1 calc R . .
H63B H 0.8420 1.2269 0.2993 0.174 Uiso 1 1 calc R . .
H63C H 0.9425 1.2558 0.2559 0.174 Uiso 1 1 calc R . .
C32 C 0.7292(5) 1.1424(3) 0.1435(3) 0.1083(18) Uani 1 1 d . . .
H64A H 0.7645 1.1840 0.1196 0.162 Uiso 1 1 calc R . .
H64B H 0.6649 1.1596 0.1648 0.162 Uiso 1 1 calc R . .
H64C H 0.6863 1.0903 0.1031 0.162 Uiso 1 1 calc R . .
C33 C 0.5330(3) 1.02147(18) 0.3530(2) 0.0468(8) Uani 1 1 d . . .
H46A H 0.5180 1.0758 0.3514 0.056 Uiso 1 1 calc R . .
H46B H 0.5661 1.0203 0.4094 0.056 Uiso 1 1 calc R . .
C34 C 0.4007(3) 0.95546(18) 0.31071(19) 0.0425(8) Uani 1 1 d . . .
C35 C 0.3227(3) 0.9535(2) 0.2331(2) 0.0520(9) Uani 1 1 d . . .
H47A H 0.3557 0.9922 0.2078 0.062 Uiso 1 1 calc R . .
C36 C 0.1988(3) 0.8972(2) 0.1911(2) 0.0508(9) Uani 1 1 d . . .
C37 C 0.1506(3) 0.8435(2) 0.23257(19) 0.0473(8) Uani 1 1 d . . .
H41A H 0.0650 0.8071 0.2072 0.057 Uiso 1 1 calc R . .
C38 C 0.2240(3) 0.84164(18) 0.30965(18) 0.0384(7) Uani 1 1 d . . .
C39 C 0.3513(3) 0.89603(17) 0.34642(18) 0.0378(7) Uani 1 1 d . . .
C40 C 0.1215(4) 0.8894(3) 0.1025(2) 0.0690(11) Uani 1 1 d . . .
C41 C 0.1478(7) 0.8178(4) 0.0518(3) 0.148(3) Uani 1 1 d . . .
H70A H 0.1193 0.7675 0.0672 0.223 Uiso 1 1 calc R . .
H70B H 0.2420 0.8296 0.0605 0.223 Uiso 1 1 calc R . .
H70C H 0.0987 0.8110 -0.0044 0.223 Uiso 1 1 calc R . .
C42 C 0.1621(5) 0.9681(3) 0.0764(3) 0.124(2) Uani 1 1 d . . .
H72A H 0.2537 0.9778 0.0790 0.187 Uiso 1 1 calc R . .
H72B H 0.1531 1.0146 0.1116 0.187 Uiso 1 1 calc R . .
H72C H 0.1052 0.9619 0.0218 0.187 Uiso 1 1 calc R . .
C43 C -0.0286(4) 0.8708(3) 0.0852(3) 0.1043(16) Uani 1 1 d . . .
H71A H -0.0611 0.8169 0.0932 0.156 Uiso 1 1 calc R . .
H71B H -0.0732 0.8712 0.0301 0.156 Uiso 1 1 calc R . .
H71C H -0.0462 0.9126 0.1211 0.156 Uiso 1 1 calc R . .
C44 C 0.1670(3) 0.78205(17) 0.35193(19) 0.0389(7) Uani 1 1 d . . .
H50A H 0.0710 0.7746 0.3357 0.047 Uiso 1 1 calc R . .
H50B H 0.2056 0.8067 0.4099 0.047 Uiso 1 1 calc R . .
C45 C 0.1927(2) 0.69772(17) 0.33426(17) 0.0339(7) Uani 1 1 d . . .
C46 C 0.1124(3) 0.63911(19) 0.26287(18) 0.0404(7) Uani 1 1 d . . .
H44A H 0.0426 0.6528 0.2274 0.049 Uiso 1 1 calc R . .
C47 C 0.1311(3) 0.56160(18) 0.24200(17) 0.0367(7) Uani 1 1 d . . .
C48 C 0.2342(3) 0.54316(17) 0.29752(16) 0.0348(7) Uani 1 1 d . . .
H10A H 0.2478 0.4907 0.2852 0.042 Uiso 1 1 calc R . .
C49 C 0.3174(2) 0.59847(16) 0.36989(16) 0.0301(6) Uani 1 1 d . . .
C50 C 0.2962(2) 0.67699(16) 0.38765(16) 0.0315(6) Uani 1 1 d . . .
C51 C 0.0470(3) 0.4968(2) 0.16235(18) 0.0477(8) Uani 1 1 d . . .
C52 C -0.0554(3) 0.5303(2) 0.1072(2) 0.0682(11) Uani 1 1 d . . .
H57A H -0.0096 0.5788 0.0954 0.102 Uiso 1 1 calc R . .
H57B H -0.1153 0.5449 0.1337 0.102 Uiso 1 1 calc R . .
H57C H -0.1057 0.4881 0.0576 0.102 Uiso 1 1 calc R . .
C53 C -0.0279(3) 0.4192(2) 0.1784(2) 0.0607(10) Uani 1 1 d . . .
H58A H 0.0352 0.3963 0.2118 0.091 Uiso 1 1 calc R . .
H58B H -0.0794 0.3786 0.1280 0.091 Uiso 1 1 calc R . .
H58C H -0.0870 0.4336 0.2058 0.091 Uiso 1 1 calc R . .
C54 C 0.1406(4) 0.4733(3) 0.1183(2) 0.0747(11) Uani 1 1 d . . .
H62A H 0.2031 0.4497 0.1512 0.112 Uiso 1 1 calc R . .
H62B H 0.1887 0.5223 0.1083 0.112 Uiso 1 1 calc R . .
H62C H 0.0885 0.4331 0.0677 0.112 Uiso 1 1 calc R . .
C55 C 0.4288(2) 0.57394(16) 0.42774(15) 0.0303(6) Uani 1 1 d . . .
H18A H 0.4963 0.6238 0.4641 0.036 Uiso 1 1 calc R . .
H18B H 0.3923 0.5421 0.4601 0.036 Uiso 1 1 calc R . .
C56 C 0.8077(2) 0.79909(16) 0.49071(15) 0.0302(6) Uani 1 1 d . . .
C57 C 0.7011(3) 0.81101(17) 0.51490(17) 0.0372(7) Uani 1 1 d . . .
H21A H 0.6242 0.7670 0.4999 0.045 Uiso 1 1 calc R . .
C58 C 0.7081(3) 0.88704(19) 0.56064(19) 0.0484(8) Uani 1 1 d . . .
H53A H 0.6361 0.8939 0.5765 0.058 Uiso 1 1 calc R . .
C59 C 0.8195(3) 0.9526(2) 0.58296(19) 0.0541(9) Uani 1 1 d . . .
H52A H 0.8234 1.0039 0.6139 0.065 Uiso 1 1 calc R . .
C60 C 0.9253(3) 0.94264(19) 0.55967(19) 0.0504(8) Uani 1 1 d . . .
H43A H 1.0009 0.9875 0.5739 0.061 Uiso 1 1 calc R . .
C61 C 0.9199(3) 0.86638(17) 0.51533(17) 0.0391(7) Uani 1 1 d . . .
H34A H 0.9938 0.8598 0.5015 0.047 Uiso 1 1 calc R . .
C62 C 0.9166(3) 0.64660(16) 0.49067(16) 0.0305(6) Uani 1 1 d . . .
C63 C 0.8740(3) 0.60249(18) 0.54115(17) 0.0411(7) Uani 1 1 d . . .
H40A H 0.7866 0.5957 0.5408 0.049 Uiso 1 1 calc R . .
C64 C 0.9593(3) 0.5686(2) 0.59183(19) 0.0513(8) Uani 1 1 d . . .
H48A H 0.9291 0.5385 0.6247 0.062 Uiso 1 1 calc R . .
C65 C 1.0882(3) 0.5795(2) 0.59357(19) 0.0520(9) Uani 1 1 d . . .
H56A H 1.1464 0.5578 0.6286 0.062 Uiso 1 1 calc R . .
C66 C 1.1324(3) 0.6222(2) 0.54399(19) 0.0506(8) Uani 1 1 d . . .
H49A H 1.2199 0.6287 0.5448 0.061 Uiso 1 1 calc R . .
C67 C 1.0469(3) 0.65542(18) 0.49304(18) 0.0407(7) Uani 1 1 d . . .
H39A H 1.0775 0.6844 0.4596 0.049 Uiso 1 1 calc R . .
O1 O 0.65038(16) 0.64505(10) 0.38854(10) 0.0292(4) Uani 1 1 d . . .
O2 O 0.86706(16) 0.71997(10) 0.35985(10) 0.0299(4) Uani 1 1 d . . .
O3 O 0.64429(18) 0.88881(12) 0.36094(12) 0.0436(5) Uani 1 1 d . . .
H3A H 0.5819 0.9012 0.3725 0.065 Uiso 1 1 calc R . .
O4 O 0.42718(19) 0.88975(12) 0.42147(12) 0.0460(5) Uani 1 1 d . . .
H4A H 0.5023 0.8882 0.4216 0.069 Uiso 1 1 calc R . .
O5 O 0.37808(17) 0.73177(11) 0.45996(11) 0.0388(5) Uani 1 1 d . . .
H5A H 0.3968 0.7790 0.4533 0.058 Uiso 1 1 calc R . .

loop_
_atom_site_aniso_label
_atom_site_aniso_U_11
_atom_site_aniso_U_22
_atom_site_aniso_U_33
_atom_site_aniso_U_23
_atom_site_aniso_U_13
_atom_site_aniso_U_12
Si1 0.0247(4) 0.0261(4) 0.0307(4) 0.0081(3) 0.0083(3) 0.0061(3)
C1 0.0251(14) 0.0246(15) 0.0308(15) 0.0100(12) 0.0073(12) 0.0078(11)
C2 0.0256(14) 0.0277(16) 0.0290(15) 0.0096(12) 0.0058(12) 0.0068(12)
C3 0.0306(15) 0.0317(17) 0.0378(16) 0.0138(13) 0.0116(13) 0.0057(12)
C4 0.0346(15) 0.0271(15) 0.0355(16) 0.0122(13) 0.0066(13) 0.0073(12)
C5 0.0369(16) 0.0288(16) 0.0338(16) 0.0093(12) 0.0119(13) 0.0127(13)
C6 0.0267(14) 0.0254(15) 0.0341(15) 0.0108(12) 0.0089(12) 0.0077(12)
C7 0.0479(18) 0.0275(16) 0.0453(18) 0.0102(13) 0.0164(15) 0.0060(13)
C11 0.0407(16) 0.0250(15) 0.0398(17) 0.0084(12) 0.0189(14) 0.0118(12)
C12 0.0320(15) 0.0293(16) 0.0347(16) 0.0105(13) 0.0166(13) 0.0076(12)
C13 0.0491(18) 0.0288(17) 0.0359(17) 0.0023(13) 0.0140(15) 0.0031(13)
C14 0.0498(18) 0.0352(18) 0.0331(17) 0.0092(14) 0.0076(15) 0.0039(14)
C15 0.0442(17) 0.0315(17) 0.0354(17) 0.0128(13) 0.0120(14) 0.0106(13)
C16 0.0261(14) 0.0269(15) 0.0340(16) 0.0072(12) 0.0114(12) 0.0061(11)
C17 0.0258(14) 0.0298(16) 0.0297(15) 0.0092(12) 0.0118(12) 0.0082(12)
C18 0.091(3) 0.051(2) 0.041(2) 0.0138(17) -0.010(2) -0.003(2)
C19 0.095(4) 0.187(6) 0.144(5) 0.113(5) -0.073(4) -0.060(4)
C20 0.243(7) 0.095(4) 0.040(2) 0.008(2) 0.026(3) 0.049(4)
C21 0.116(4) 0.070(3) 0.050(2) 0.025(2) -0.017(2) 0.011(2)
C22 0.0289(14) 0.0259(15) 0.0387(16) 0.0078(12) 0.0111(13) 0.0079(12)
C23 0.0320(15) 0.0238(15) 0.0312(15) 0.0078(12) 0.0101(13) 0.0080(12)
C24 0.0378(16) 0.0295(16) 0.0383(17) 0.0078(13) 0.0184(14) 0.0094(13)
C25 0.0466(17) 0.0322(17) 0.0445(18) 0.0155(13) 0.0236(15) 0.0124(14)
C26 0.0510(18) 0.0326(17) 0.059(2) 0.0210(15) 0.0290(16) 0.0203(14)
C27 0.0418(17) 0.0276(16) 0.0513(19) 0.0146(14) 0.0246(15) 0.0118(13)
C28 0.0363(16) 0.0253(15) 0.0408(17) 0.0140(13) 0.0151(14) 0.0063(12)
C29 0.067(2) 0.043(2) 0.069(2) 0.0320(17) 0.0428(19) 0.0213(17)
C30 0.090(3) 0.065(3) 0.098(3) 0.048(2) 0.062(3) 0.030(2)
C31 0.191(5) 0.036(2) 0.134(4) 0.013(3) 0.106(4) -0.010(3)
C32 0.109(4) 0.148(5) 0.141(4) 0.116(4) 0.076(3) 0.074(3)
C33 0.0526(19) 0.0348(18) 0.072(2) 0.0215(16) 0.0388(18) 0.0207(15)
C34 0.0475(18) 0.0376(18) 0.062(2) 0.0215(15) 0.0347(17) 0.0226(15)
C35 0.063(2) 0.053(2) 0.072(2) 0.0351(18) 0.045(2) 0.0337(18)
C36 0.058(2) 0.062(2) 0.059(2) 0.0333(18) 0.0331(18) 0.0376(19)
C37 0.0411(18) 0.051(2) 0.060(2) 0.0183(17) 0.0227(16) 0.0236(15)
C38 0.0378(17) 0.0411(18) 0.0502(19) 0.0195(14) 0.0233(15) 0.0214(14)
C39 0.0409(17) 0.0382(17) 0.0483(19) 0.0189(14) 0.0243(15) 0.0205(14)
C40 0.085(3) 0.095(3) 0.059(2) 0.041(2) 0.039(2) 0.054(2)
C41 0.232(7) 0.204(7) 0.066(3) 0.041(4) 0.063(4) 0.159(6)
C42 0.125(4) 0.155(5) 0.105(4) 0.095(4) 0.023(3) 0.038(4)
C43 0.086(3) 0.156(5) 0.068(3) 0.041(3) 0.012(3) 0.041(3)
C44 0.0272(15) 0.0426(18) 0.057(2) 0.0202(15) 0.0216(14) 0.0151(13)
C45 0.0253(14) 0.0396(17) 0.0452(18) 0.0196(14) 0.0175(14) 0.0117(13)
C46 0.0263(15) 0.052(2) 0.0456(19) 0.0220(16) 0.0107(14) 0.0108(14)
C47 0.0298(15) 0.0426(18) 0.0363(17) 0.0145(14) 0.0094(13) 0.0062(13)
C48 0.0339(16) 0.0347(17) 0.0387(17) 0.0129(13) 0.0146(14) 0.0095(13)
C49 0.0269(14) 0.0336(16) 0.0325(16) 0.0119(13) 0.0131(13) 0.0070(12)
C50 0.0259(14) 0.0338(16) 0.0357(16) 0.0086(13) 0.0151(13) 0.0038(12)
C51 0.0427(18) 0.053(2) 0.0376(18) 0.0116(15) 0.0045(15) 0.0063(15)
C52 0.062(2) 0.076(3) 0.049(2) 0.0207(19) -0.0042(18) 0.0106(19)
C53 0.058(2) 0.052(2) 0.050(2) 0.0079(17) 0.0000(18) 0.0015(17)
C54 0.073(3) 0.097(3) 0.045(2) 0.003(2) 0.016(2) 0.022(2)
C55 0.0285(14) 0.0328(16) 0.0295(15) 0.0112(12) 0.0096(12) 0.0061(12)
C56 0.0265(14) 0.0316(16) 0.0311(15) 0.0090(12) 0.0074(12) 0.0079(12)
C57 0.0358(16) 0.0358(17) 0.0395(17) 0.0065(13) 0.0154(14) 0.0082(13)
C58 0.051(2) 0.046(2) 0.051(2) 0.0047(16) 0.0235(17) 0.0178(16)
C59 0.066(2) 0.0349(19) 0.051(2) -0.0056(15) 0.0156(18) 0.0130(17)
C60 0.0463(19) 0.0366(19) 0.050(2) -0.0029(15) 0.0084(16) -0.0024(15)
C61 0.0309(16) 0.0361(18) 0.0424(18) 0.0021(14) 0.0099(14) 0.0035(13)
C62 0.0315(15) 0.0272(15) 0.0317(15) 0.0076(12) 0.0104(12) 0.0068(12)
C63 0.0436(17) 0.0445(19) 0.0407(18) 0.0189(14) 0.0174(15) 0.0125(14)
C64 0.067(2) 0.049(2) 0.0419(19) 0.0248(16) 0.0173(17) 0.0152(17)
C65 0.060(2) 0.050(2) 0.0425(19) 0.0192(16) 0.0023(17) 0.0250(17)
C66 0.0381(18) 0.057(2) 0.059(2) 0.0204(17) 0.0117(16) 0.0211(16)
C67 0.0401(17) 0.0451(19) 0.0459(18) 0.0212(15) 0.0184(15) 0.0171(14)
O1 0.0269(10) 0.0221(10) 0.0372(11) 0.0059(8) 0.0116(8) 0.0048(8)
O2 0.0267(9) 0.0319(11) 0.0315(10) 0.0117(8) 0.0090(8) 0.0077(8)
O3 0.0429(12) 0.0421(12) 0.0663(14) 0.0288(11) 0.0354(11) 0.0177(9)
O4 0.0395(11) 0.0501(13) 0.0575(14) 0.0236(11) 0.0225(11) 0.0149(10)
O5 0.0376(11) 0.0348(11) 0.0418(12) 0.0093(9) 0.0116(10) 0.0088(9)

loop_
_atom_type_symbol
_atom_type_description
_atom_type_scat_dispersion_real
_atom_type_scat_dispersion_imag
_atom_type_scat_source
C C 0.0033 0.0016 'International Tables Vol C Tables 4.2.6.8 and 6.1.1.4'
H H 0.0000 0.0000 'International Tables Vol C Tables 4.2.6.8 and 6.1.1.4'
O O 0.0106 0.0060 'International Tables Vol C Tables 4.2.6.8 and 6.1.1.4'
Si Si 0.0817 0.0704 'International Tables Vol C Tables 4.2.6.8 and 6.1.1.4'

loop_
_geom_angle_atom_site_label_1
_geom_angle_atom_site_label_2
_geom_angle_atom_site_label_3
_geom_angle
_geom_angle_site_symmetry_1
_geom_angle_site_symmetry_3
_geom_angle_publ_flag
O1 Si1 O2 109.64(9) . . ?
O1 Si1 C62 114.31(11) . . ?
O2 Si1 C62 107.17(11) . . ?
O1 Si1 C56 106.04(10) . . ?
O2 Si1 C56 107.19(11) . . ?
C62 Si1 C56 112.29(12) . . ?
O1 C1 C2 117.2(2) . . ?
O1 C1 C6 121.3(2) . . ?
C2 C1 C6 121.4(2) . . ?
C3 C2 C1 118.0(2) . . ?
C3 C2 C55 120.6(2) . . ?
C1 C2 C55 120.9(2) . . ?
C2 C3 C4 123.5(3) . . ?
C2 C3 H33A 118.3 . . ?
C4 C3 H33A 118.3 . . ?
C5 C4 C3 115.5(2) . . ?
C5 C4 C7 122.8(2) . . ?
C3 C4 C7 121.7(2) . . ?
C6 C5 C4 123.9(3) . . ?
C6 C5 H22A 118.0 . . ?
C4 C5 H22A 118.0 . . ?
C5 C6 C1 117.4(2) . . ?
C5 C6 C11 119.2(2) . . ?
C1 C6 C11 123.4(2) . . ?
C8 C7 C9A 133.2(7) . . ?
C8 C7 C10A 59.6(5) . . ?
C9A C7 C10A 111.5(7) . . ?
C8 C7 C4 113.3(3) . . ?
C9A C7 C4 112.9(7) . . ?
C10A C7 C4 108.1(5) . . ?
C8 C7 C9 109.5(4) . . ?
C9A C7 C9 47.3(6) . . ?
C10A C7 C9 143.2(6) . . ?
C4 C7 C9 108.4(3) . . ?
C8 C7 C10 108.7(4) . . ?
C9A C7 C10 59.1(6) . . ?
C10A C7 C10 55.6(5) . . ?
C4 C7 C10 111.8(3) . . ?
C9 C7 C10 104.8(4) . . ?
C8 C7 C8A 44.6(4) . . ?
C9A C7 C8A 108.9(7) . . ?
C10A C7 C8A 102.7(6) . . ?
C4 C7 C8A 112.2(5) . . ?
C9 C7 C8A 68.0(5) . . ?
C10 C7 C8A 135.3(5) . . ?
C7 C8 H8A 109.5 . . ?
C7 C8 H8B 109.5 . . ?
C7 C8 H8C 109.5 . . ?
C7 C9 H9A 109.5 . . ?
C7 C9 H9B 109.5 . . ?
C7 C9 H9C 109.5 . . ?
C7 C10 H10B 109.5 . . ?
C7 C10 H10C 109.5 . . ?
C7 C10 H10D 109.5 . . ?
C7 C8A H8AA 109.5 . . ?
C7 C8A H8AB 109.5 . . ?
H8AA C8A H8AB 109.5 . . ?
C7 C8A H8AC 109.5 . . ?
H8AA C8A H8AC 109.5 . . ?
H8AB C8A H8AC 109.5 . . ?
C7 C9A H9AA 109.5 . . ?
C7 C9A H9AB 109.5 . . ?
H9AA C9A H9AB 109.5 . . ?
C7 C9A H9AC 109.5 . . ?
H9AA C9A H9AC 109.5 . . ?
H9AB C9A H9AC 109.5 . . ?
C7 C10A H10E 109.5 . . ?
C7 C10A H10F 109.5 . . ?
H10E C10A H10F 109.5 . . ?
C7 C10A H10G 109.5 . . ?
H10E C10A H10G 109.5 . . ?
H10F C10A H10G 109.5 . . ?
C12 C11 C6 117.0(2) . . ?
C12 C11 H36A 108.0 . . ?
C6 C11 H36A 108.0 . . ?
C12 C11 H36B 108.0 . . ?
C6 C11 H36B 108.0 . . ?
H36A C11 H36B 107.3 . . ?
C13 C12 C17 117.8(2) . . ?
C13 C12 C11 121.2(2) . . ?
C17 C12 C11 121.0(2) . . ?
C12 C13 C14 122.3(3) . . ?
C12 C13 H28A 118.9 . . ?
C14 C13 H28A 118.9 . . ?
C15 C14 C13 117.0(3) . . ?
C15 C14 C18 122.5(3) . . ?
C13 C14 C18 120.5(3) . . ?
C14 C15 C16 122.9(3) . . ?
C14 C15 H30A 118.5 . . ?
C16 C15 H30A 118.5 . . ?
C17 C16 C15 117.6(2) . . ?
C17 C16 C22 121.6(2) . . ?
C15 C16 C22 120.8(2) . . ?
C12 C17 C16 122.4(2) . . ?
C12 C17 O2 118.7(2) . . ?
C16 C17 O2 119.0(2) . . ?
C19 C18 C21 110.7(4) . . ?
C19 C18 C14 109.8(3) . . ?
C21 C18 C14 113.0(3) . . ?
C19 C18 C20 108.7(5) . . ?
C21 C18 C20 107.1(4) . . ?
C14 C18 C20 107.4(3) . . ?
C18 C19 H69A 109.5 . . ?
C18 C19 H69B 109.5 . . ?
H69A C19 H69B 109.5 . . ?
C18 C19 H69C 109.5 . . ?
H69A C19 H69C 109.5 . . ?
H69B C19 H69C 109.5 . . ?
C18 C20 H67A 109.5 . . ?
C18 C20 H67B 109.5 . . ?
H67A C20 H67B 109.5 . . ?
C18 C20 H67C 109.5 . . ?
H67A C20 H67C 109.5 . . ?
H67B C20 H67C 109.5 . . ?
C18 C21 H65A 109.5 . . ?
C18 C21 H65B 109.5 . . ?
H65A C21 H65B 109.5 . . ?
C18 C21 H65C 109.5 . . ?
H65A C21 H65C 109.5 . . ?
H65B C21 H65C 109.5 . . ?
C16 C22 C23 116.2(2) . . ?
C16 C22 H35A 108.2 . . ?
C23 C22 H35A 108.2 . . ?
C16 C22 H35B 108.2 . . ?
C23 C22 H35B 108.2 . . ?
H35A C22 H35B 107.4 . . ?
C28 C23 C24 118.2(2) . . ?
C28 C23 C22 121.3(2) . . ?
C24 C23 C22 120.3(2) . . ?
C25 C24 C23 122.8(3) . . ?
C25 C24 H38A 118.6 . . ?
C23 C24 H38A 118.6 . . ?
C24 C25 C26 116.8(2) . . ?
C24 C25 C29 123.3(3) . . ?
C26 C25 C29 119.9(3) . . ?
C27 C26 C25 122.4(3) . . ?
C27 C26 H42A 118.8 . . ?
C25 C26 H42A 118.8 . . ?
C28 C27 C26 118.2(3) . . ?
C28 C27 C33 120.6(2) . . ?
C26 C27 C33 121.2(2) . . ?
C23 C28 O3 121.6(2) . . ?
C23 C28 C27 121.6(2) . . ?
O3 C28 C27 116.7(2) . . ?
C30 C29 C31 108.8(3) . . ?
C30 C29 C32 107.2(3) . . ?
C31 C29 C32 110.3(4) . . ?
C30 C29 C25 112.1(3) . . ?
C31 C29 C25 108.7(3) . . ?
C32 C29 C25 109.7(3) . . ?
C29 C30 H59A 109.5 . . ?
C29 C30 H59B 109.5 . . ?
H59A C30 H59B 109.5 . . ?
C29 C30 H59C 109.5 . . ?
H59A C30 H59C 109.5 . . ?
H59B C30 H59C 109.5 . . ?
C29 C31 H63A 109.5 . . ?
C29 C31 H63B 109.5 . . ?
H63A C31 H63B 109.5 . . ?
C29 C31 H63C 109.5 . . ?
H63A C31 H63C 109.5 . . ?
H63B C31 H63C 109.5 . . ?
C29 C32 H64A 109.5 . . ?
C29 C32 H64B 109.5 . . ?
H64A C32 H64B 109.5 . . ?
C29 C32 H64C 109.5 . . ?
H64A C32 H64C 109.5 . . ?
H64B C32 H64C 109.5 . . ?
C27 C33 C34 114.1(3) . . ?
C27 C33 H46A 108.7 . . ?
C34 C33 H46A 108.7 . . ?
C27 C33 H46B 108.7 . . ?
C34 C33 H46B 108.7 . . ?
H46A C33 H46B 107.6 . . ?
C35 C34 C39 117.4(3) . . ?
C35 C34 C33 119.7(3) . . ?
C39 C34 C33 123.0(3) . . ?
C36 C35 C34 123.4(3) . . ?
C36 C35 H47A 118.3 . . ?
C34 C35 H47A 118.3 . . ?
C35 C36 C37 116.3(3) . . ?
C35 C36 C40 122.7(3) . . ?
C37 C36 C40 120.9(3) . . ?
C38 C37 C36 123.0(3) . . ?
C38 C37 H41A 118.5 . . ?
C36 C37 H41A 118.5 . . ?
C37 C38 C39 117.8(3) . . ?
C37 C38 C44 120.9(3) . . ?
C39 C38 C44 121.3(3) . . ?
C38 C39 O4 117.2(2) . . ?
C38 C39 C34 121.7(3) . . ?
O4 C39 C34 121.0(3) . . ?
C41 C40 C42 109.4(4) . . ?
C41 C40 C43 108.4(4) . . ?
C42 C40 C43 106.7(3) . . ?
C41 C40 C36 107.9(3) . . ?
C42 C40 C36 112.7(4) . . ?
C43 C40 C36 111.8(3) . . ?
C40 C41 H70A 109.5 . . ?
C40 C41 H70B 109.5 . . ?
H70A C41 H70B 109.5 . . ?
C40 C41 H70C 109.5 . . ?
H70A C41 H70C 109.5 . . ?
H70B C41 H70C 109.5 . . ?
C40 C42 H72A 109.5 . . ?
C40 C42 H72B 109.5 . . ?
H72A C42 H72B 109.5 . . ?
C40 C42 H72C 109.5 . . ?
H72A C42 H72C 109.5 . . ?
H72B C42 H72C 109.5 . . ?
C40 C43 H71A 109.5 . . ?
C40 C43 H71B 109.5 . . ?
H71A C43 H71B 109.5 . . ?
C40 C43 H71C 109.5 . . ?
H71A C43 H71C 109.5 . . ?
H71B C43 H71C 109.5 . . ?
C38 C44 C45 113.8(2) . . ?
C38 C44 H50A 108.8 . . ?
C45 C44 H50A 108.8 . . ?
C38 C44 H50B 108.8 . . ?
C45 C44 H50B 108.8 . . ?
H50A C44 H50B 107.7 . . ?
C46 C45 C50 118.6(3) . . ?
C46 C45 C44 119.6(2) . . ?
C50 C45 C44 121.9(3) . . ?
C47 C46 C45 122.9(3) . . ?
C47 C46 H44A 118.6 . . ?
C45 C46 H44A 118.6 . . ?
C46 C47 C48 116.6(3) . . ?
C46 C47 C51 124.0(2) . . ?
C48 C47 C51 119.4(3) . . ?
C49 C48 C47 123.5(3) . . ?
C49 C48 H10A 118.3 . . ?
C47 C48 H10A 118.3 . . ?
C48 C49 C50 117.8(2) . . ?
C48 C49 C55 120.5(2) . . ?
C50 C49 C55 121.7(2) . . ?
O5 C50 C45 121.4(2) . . ?
O5 C50 C49 117.9(2) . . ?
C45 C50 C49 120.7(2) . . ?
C53 C51 C47 110.2(2) . . ?
C53 C51 C52 108.3(3) . . ?
C47 C51 C52 111.8(3) . . ?
C53 C51 C54 109.2(3) . . ?
C47 C51 C54 108.8(2) . . ?
C52 C51 C54 108.4(3) . . ?
C51 C52 H57A 109.5 . . ?
C51 C52 H57B 109.5 . . ?
H57A C52 H57B 109.5 . . ?
C51 C52 H57C 109.5 . . ?
H57A C52 H57C 109.5 . . ?
H57B C52 H57C 109.5 . . ?
C51 C53 H58A 109.5 . . ?
C51 C53 H58B 109.5 . . ?
H58A C53 H58B 109.5 . . ?
C51 C53 H58C 109.5 . . ?
H58A C53 H58C 109.5 . . ?
H58B C53 H58C 109.5 . . ?
C51 C54 H62A 109.5 . . ?
C51 C54 H62B 109.5 . . ?
H62A C54 H62B 109.5 . . ?
C51 C54 H62C 109.5 . . ?
H62A C54 H62C 109.5 . . ?
H62B C54 H62C 109.5 . . ?
C2 C55 C49 110.4(2) . . ?
C2 C55 H18A 109.6 . . ?
C49 C55 H18A 109.6 . . ?
C2 C55 H18B 109.6 . . ?
C49 C55 H18B 109.6 . . ?
H18A C55 H18B 108.1 . . ?
C61 C56 C57 117.2(2) . . ?
C61 C56 Si1 119.3(2) . . ?
C57 C56 Si1 123.5(2) . . ?
C58 C57 C56 120.8(3) . . ?
C58 C57 H21A 119.6 . . ?
C56 C57 H21A 119.6 . . ?
C59 C58 C57 120.6(3) . . ?
C59 C58 H53A 119.7 . . ?
C57 C58 H53A 119.7 . . ?
C58 C59 C60 119.7(3) . . ?
C58 C59 H52A 120.1 . . ?
C60 C59 H52A 120.1 . . ?
C59 C60 C61 119.9(3) . . ?
C59 C60 H43A 120.1 . . ?
C61 C60 H43A 120.1 . . ?
C60 C61 C56 121.7(3) . . ?
C60 C61 H34A 119.1 . . ?
C56 C61 H34A 119.1 . . ?
C67 C62 C63 117.8(2) . . ?
C67 C62 Si1 121.5(2) . . ?
C63 C62 Si1 120.5(2) . . ?
C64 C63 C62 121.0(3) . . ?
C64 C63 H40A 119.5 . . ?
C62 C63 H40A 119.5 . . ?
C65 C64 C63 119.8(3) . . ?
C65 C64 H48A 120.1 . . ?
C63 C64 H48A 120.1 . . ?
C64 C65 C66 120.4(3) . . ?
C64 C65 H56A 119.8 . . ?
C66 C65 H56A 119.8 . . ?
C65 C66 C67 119.8(3) . . ?
C65 C66 H49A 120.1 . . ?
C67 C66 H49A 120.1 . . ?
C66 C67 C62 121.3(3) . . ?
C66 C67 H39A 119.4 . . ?
C62 C67 H39A 119.4 . . ?
C1 O1 Si1 130.61(15) . . ?
C17 O2 Si1 121.93(15) . . ?
C28 O3 H3A 109.5 . . ?
C39 O4 H4A 109.5 . . ?
C50 O5 H5A 109.5 . . ?

loop_
_geom_bond_atom_site_label_1
_geom_bond_atom_site_label_2
_geom_bond_distance
_geom_bond_site_symmetry_2
_geom_bond_publ_flag
Si1 O1 1.6454(18) . ?
Si1 O2 1.6590(19) . ?
Si1 C62 1.856(3) . ?
Si1 C56 1.858(3) . ?
C1 O1 1.395(3) . ?
C1 C2 1.402(4) . ?
C1 C6 1.403(4) . ?
C2 C3 1.392(4) . ?
C2 C55 1.517(4) . ?
C3 C4 1.407(4) . ?
C3 H33A 0.9400 . ?
C4 C5 1.401(4) . ?
C4 C7 1.530(4) . ?
C5 C6 1.399(4) . ?
C5 H22A 0.9400 . ?
C6 C11 1.530(4) . ?
C7 C8 1.495(6) . ?
C7 C9A 1.478(10) . ?
C7 C10A 1.534(9) . ?
C7 C9 1.539(6) . ?
C7 C10 1.535(6) . ?
C7 C8A 1.548(9) . ?
C8 H8A 0.9700 . ?
C8 H8B 0.9700 . ?
C8 H8C 0.9700 . ?
C9 H9A 0.9700 . ?
C9 H9B 0.9700 . ?
C9 H9C 0.9700 . ?
C10 H10B 0.9700 . ?
C10 H10C 0.9700 . ?
C10 H10D 0.9700 . ?
C8A H8AA 0.9700 . ?
C8A H8AB 0.9700 . ?
C8A H8AC 0.9700 . ?
C9A H9AA 0.9700 . ?
C9A H9AB 0.9700 . ?
C9A H9AC 0.9700 . ?
C10A H10E 0.9700 . ?
C10A H10F 0.9700 . ?
C10A H10G 0.9700 . ?
C11 C12 1.527(4) . ?
C11 H36A 0.9800 . ?
C11 H36B 0.9800 . ?
C12 C13 1.388(4) . ?
C12 C17 1.392(4) . ?
C13 C14 1.413(4) . ?
C13 H28A 0.9400 . ?
C14 C15 1.385(4) . ?
C14 C18 1.538(4) . ?
C15 C16 1.394(4) . ?
C15 H30A 0.9400 . ?
C16 C17 1.394(4) . ?
C16 C22 1.522(4) . ?
C17 O2 1.407(3) . ?
C18 C19 1.487(6) . ?
C18 C21 1.517(5) . ?
C18 C20 1.582(7) . ?
C19 H69A 0.9700 . ?
C19 H69B 0.9700 . ?
C19 H69C 0.9700 . ?
C20 H67A 0.9700 . ?
C20 H67B 0.9700 . ?
C20 H67C 0.9700 . ?
C21 H65A 0.9700 . ?
C21 H65B 0.9700 . ?
C21 H65C 0.9700 . ?
C22 C23 1.525(3) . ?
C22 H35A 0.9800 . ?
C22 H35B 0.9800 . ?
C23 C28 1.388(4) . ?
C23 C24 1.402(4) . ?
C24 C25 1.387(4) . ?
C24 H38A 0.9400 . ?
C25 C26 1.408(4) . ?
C25 C29 1.548(4) . ?
C26 C27 1.398(4) . ?
C26 H42A 0.9400 . ?
C27 C28 1.395(4) . ?
C27 C33 1.516(4) . ?
C28 O3 1.393(3) . ?
C29 C30 1.522(5) . ?
C29 C31 1.532(5) . ?
C29 C32 1.533(5) . ?
C30 H59A 0.9700 . ?
C30 H59B 0.9700 . ?
C30 H59C 0.9700 . ?
C31 H63A 0.9700 . ?
C31 H63B 0.9700 . ?
C31 H63C 0.9700 . ?
C32 H64A 0.9700 . ?
C32 H64B 0.9700 . ?
C32 H64C 0.9700 . ?
C33 C34 1.525(4) . ?
C33 H46A 0.9800 . ?
C33 H46B 0.9800 . ?
C34 C35 1.398(4) . ?
C34 C39 1.399(4) . ?
C35 C36 1.393(5) . ?
C35 H47A 0.9400 . ?
C36 C37 1.401(4) . ?
C36 C40 1.539(5) . ?
C37 C38 1.394(4) . ?
C37 H41A 0.9400 . ?
C38 C39 1.398(4) . ?
C38 C44 1.521(4) . ?
C39 O4 1.399(3) . ?
C40 C41 1.527(6) . ?
C40 C42 1.529(6) . ?
C40 C43 1.534(5) . ?
C41 H70A 0.9700 . ?
C41 H70B 0.9700 . ?
C41 H70C 0.9700 . ?
C42 H72A 0.9700 . ?
C42 H72B 0.9700 . ?
C42 H72C 0.9700 . ?
C43 H71A 0.9700 . ?
C43 H71B 0.9700 . ?
C43 H71C 0.9700 . ?
C44 C45 1.524(4) . ?
C44 H50A 0.9800 . ?
C44 H50B 0.9800 . ?
C45 C46 1.396(4) . ?
C45 C50 1.406(4) . ?
C46 C47 1.387(4) . ?
C46 H44A 0.9400 . ?
C47 C48 1.401(4) . ?
C47 C51 1.542(4) . ?
C48 C49 1.392(4) . ?
C48 H10A 0.9400 . ?
C49 C50 1.408(4) . ?
C49 C55 1.537(3) . ?
C50 O5 1.384(3) . ?
C51 C53 1.535(4) . ?
C51 C52 1.542(4) . ?
C51 C54 1.550(5) . ?
C52 H57A 0.9700 . ?
C52 H57B 0.9700 . ?
C52 H57C 0.9700 . ?
C53 H58A 0.9700 . ?
C53 H58B 0.9700 . ?
C53 H58C 0.9700 . ?
C54 H62A 0.9700 . ?
C54 H62B 0.9700 . ?
C54 H62C 0.9700 . ?
C55 H18A 0.9800 . ?
C55 H18B 0.9800 . ?
C56 C61 1.397(4) . ?
C56 C57 1.406(4) . ?
C57 C58 1.388(4) . ?
C57 H21A 0.9400 . ?
C58 C59 1.378(4) . ?
C58 H53A 0.9400 . ?
C59 C60 1.381(4) . ?
C59 H52A 0.9400 . ?
C60 C61 1.386(4) . ?
C60 H43A 0.9400 . ?
C61 H34A 0.9400 . ?
C62 C67 1.394(4) . ?
C62 C63 1.405(4) . ?
C63 C64 1.395(4) . ?
C63 H40A 0.9400 . ?
C64 C65 1.379(5) . ?
C64 H48A 0.9400 . ?
C65 C66 1.385(4) . ?
C65 H56A 0.9400 . ?
C66 C67 1.391(4) . ?
C66 H49A 0.9400 . ?
C67 H39A 0.9400 . ?
O3 H3A 0.8300 . ?
O4 H4A 0.8300 . ?
O5 H5A 0.8300 . ?

loop_
_geom_torsion_atom_site_label_1
_geom_torsion_atom_site_label_2
_geom_torsion_atom_site_label_3
_geom_torsion_atom_site_label_4
_geom_torsion
_geom_torsion_site_symmetry_1
_geom_torsion_site_symmetry_2
_geom_torsion_site_symmetry_3
_geom_torsion_site_symmetry_4
_geom_torsion_publ_flag
O1 C1 C2 C3 -175.7(2) . . . . ?
C6 C1 C2 C3 7.0(4) . . . . ?
O1 C1 C2 C55 11.6(3) . . . . ?
C6 C1 C2 C55 -165.7(2) . . . . ?
C1 C2 C3 C4 -4.4(4) . . . . ?
C55 C2 C3 C4 168.4(2) . . . . ?
C2 C3 C4 C5 -0.5(4) . . . . ?
C2 C3 C4 C7 -177.6(2) . . . . ?
C3 C4 C5 C6 3.0(4) . . . . ?
C7 C4 C5 C6 -179.9(2) . . . . ?
C4 C5 C6 C1 -0.6(4) . . . . ?
C4 C5 C6 C11 179.5(2) . . . . ?
O1 C1 C6 C5 178.2(2) . . . . ?
C2 C1 C6 C5 -4.6(4) . . . . ?
O1 C1 C6 C11 -1.8(4) . . . . ?
C2 C1 C6 C11 175.4(2) . . . . ?
C5 C4 C7 C8 145.7(4) . . . . ?
C3 C4 C7 C8 -37.4(4) . . . . ?
C5 C4 C7 C9A -42.1(7) . . . . ?
C3 C4 C7 C9A 134.9(7) . . . . ?
C5 C4 C7 C10A 81.8(5) . . . . ?
C3 C4 C7 C10A -101.3(5) . . . . ?
C5 C4 C7 C9 -92.6(4) . . . . ?
C3 C4 C7 C9 84.3(4) . . . . ?
C5 C4 C7 C10 22.4(4) . . . . ?
C3 C4 C7 C10 -160.7(3) . . . . ?
C5 C4 C7 C8A -165.7(5) . . . . ?
C3 C4 C7 C8A 11.2(6) . . . . ?
C5 C6 C11 C12 129.1(3) . . . . ?
C1 C6 C11 C12 -50.9(3) . . . . ?
C6 C11 C12 C13 -84.8(3) . . . . ?
C6 C11 C12 C17 97.9(3) . . . . ?
C17 C12 C13 C14 0.6(4) . . . . ?
C11 C12 C13 C14 -176.8(3) . . . . ?
C12 C13 C14 C15 0.6(4) . . . . ?
C12 C13 C14 C18 179.1(3) . . . . ?
C13 C14 C15 C16 -0.9(4) . . . . ?
C18 C14 C15 C16 -179.4(3) . . . . ?
C14 C15 C16 C17 0.1(4) . . . . ?
C14 C15 C16 C22 176.9(3) . . . . ?
C13 C12 C17 C16 -1.5(4) . . . . ?
C11 C12 C17 C16 175.9(2) . . . . ?
C13 C12 C17 O2 179.6(2) . . . . ?
C11 C12 C17 O2 -3.0(4) . . . . ?
C15 C16 C17 C12 1.1(4) . . . . ?
C22 C16 C17 C12 -175.7(2) . . . . ?
C15 C16 C17 O2 -179.9(2) . . . . ?
C22 C16 C17 O2 3.2(4) . . . . ?
C15 C14 C18 C19 -125.5(4) . . . . ?
C13 C14 C18 C19 56.1(5) . . . . ?
C15 C14 C18 C21 -1.5(5) . . . . ?
C13 C14 C18 C21 -179.9(3) . . . . ?
C15 C14 C18 C20 116.4(4) . . . . ?
C13 C14 C18 C20 -62.0(4) . . . . ?
C17 C16 C22 C23 -145.4(2) . . . . ?
C15 C16 C22 C23 37.8(4) . . . . ?
C16 C22 C23 C28 74.0(3) . . . . ?
C16 C22 C23 C24 -110.7(3) . . . . ?
C28 C23 C24 C25 1.4(4) . . . . ?
C22 C23 C24 C25 -174.1(3) . . . . ?
C23 C24 C25 C26 -1.4(4) . . . . ?
C23 C24 C25 C29 176.0(3) . . . . ?
C24 C25 C26 C27 0.8(4) . . . . ?
C29 C25 C26 C27 -176.7(3) . . . . ?
C25 C26 C27 C28 -0.2(5) . . . . ?
C25 C26 C27 C33 178.6(3) . . . . ?
C24 C23 C28 O3 -178.4(2) . . . . ?
C22 C23 C28 O3 -3.0(4) . . . . ?
C24 C23 C28 C27 -0.7(4) . . . . ?
C22 C23 C28 C27 174.7(3) . . . . ?
C26 C27 C28 C23 0.2(4) . . . . ?
C33 C27 C28 C23 -178.6(3) . . . . ?
C26 C27 C28 O3 177.9(2) . . . . ?
C33 C27 C28 O3 -0.8(4) . . . . ?
C24 C25 C29 C30 5.4(5) . . . . ?
C26 C25 C29 C30 -177.3(3) . . . . ?
C24 C25 C29 C31 -114.9(4) . . . . ?
C26 C25 C29 C31 62.4(4) . . . . ?
C24 C25 C29 C32 124.4(4) . . . . ?
C26 C25 C29 C32 -58.4(4) . . . . ?
C28 C27 C33 C34 -67.0(4) . . . . ?
C26 C27 C33 C34 114.3(3) . . . . ?
C27 C33 C34 C35 -68.8(3) . . . . ?
C27 C33 C34 C39 112.0(3) . . . . ?
C39 C34 C35 C36 1.5(4) . . . . ?
C33 C34 C35 C36 -177.8(3) . . . . ?
C34 C35 C36 C37 3.2(4) . . . . ?
C34 C35 C36 C40 -172.8(3) . . . . ?
C35 C36 C37 C38 -3.9(4) . . . . ?
C40 C36 C37 C38 172.2(3) . . . . ?
C36 C37 C38 C39 -0.2(4) . . . . ?
C36 C37 C38 C44 -179.9(3) . . . . ?
C37 C38 C39 O4 -175.8(2) . . . . ?
C44 C38 C39 O4 3.9(4) . . . . ?
C37 C38 C39 C34 5.3(4) . . . . ?
C44 C38 C39 C34 -174.9(2) . . . . ?
C35 C34 C39 C38 -5.9(4) . . . . ?
C33 C34 C39 C38 173.3(3) . . . . ?
C35 C34 C39 O4 175.2(2) . . . . ?
C33 C34 C39 O4 -5.5(4) . . . . ?
C35 C36 C40 C41 97.3(5) . . . . ?
C37 C36 C40 C41 -78.6(5) . . . . ?
C35 C36 C40 C42 -23.5(5) . . . . ?
C37 C36 C40 C42 160.6(4) . . . . ?
C35 C36 C40 C43 -143.6(4) . . . . ?
C37 C36 C40 C43 40.5(5) . . . . ?
C37 C38 C44 C45 87.8(3) . . . . ?
C39 C38 C44 C45 -91.9(3) . . . . ?
C38 C44 C45 C46 -80.3(3) . . . . ?
C38 C44 C45 C50 99.2(3) . . . . ?
C50 C45 C46 C47 -0.6(4) . . . . ?
C44 C45 C46 C47 178.9(2) . . . . ?
C45 C46 C47 C48 1.5(4) . . . . ?
C45 C46 C47 C51 -177.8(3) . . . . ?
C46 C47 C48 C49 -1.1(4) . . . . ?
C51 C47 C48 C49 178.2(3) . . . . ?
C47 C48 C49 C50 -0.1(4) . . . . ?
C47 C48 C49 C55 -179.8(2) . . . . ?
C46 C45 C50 O5 -179.0(2) . . . . ?
C44 C45 C50 O5 1.6(4) . . . . ?
C46 C45 C50 C49 -0.7(4) . . . . ?
C44 C45 C50 C49 179.8(2) . . . . ?
C48 C49 C50 O5 179.4(2) . . . . ?
C55 C49 C50 O5 -1.0(4) . . . . ?
C48 C49 C50 C45 1.1(4) . . . . ?
C55 C49 C50 C45 -179.2(2) . . . . ?
C46 C47 C51 C53 -117.7(3) . . . . ?
C48 C47 C51 C53 63.0(4) . . . . ?
C46 C47 C51 C52 2.8(4) . . . . ?
C48 C47 C51 C52 -176.5(3) . . . . ?
C46 C47 C51 C54 122.6(3) . . . . ?
C48 C47 C51 C54 -56.7(4) . . . . ?
C3 C2 C55 C49 -87.9(3) . . . . ?
C1 C2 C55 C49 84.6(3) . . . . ?
C48 C49 C55 C2 38.2(3) . . . . ?
C50 C49 C55 C2 -141.5(2) . . . . ?
O1 Si1 C56 C61 -162.4(2) . . . . ?
O2 Si1 C56 C61 -45.4(2) . . . . ?
C62 Si1 C56 C61 72.1(2) . . . . ?
O1 Si1 C56 C57 18.8(2) . . . . ?
O2 Si1 C56 C57 135.9(2) . . . . ?
C62 Si1 C56 C57 -106.7(2) . . . . ?
C61 C56 C57 C58 0.6(4) . . . . ?
Si1 C56 C57 C58 179.4(2) . . . . ?
C56 C57 C58 C59 0.3(5) . . . . ?
C57 C58 C59 C60 0.0(5) . . . . ?
C58 C59 C60 C61 -1.2(5) . . . . ?
C59 C60 C61 C56 2.3(5) . . . . ?
C57 C56 C61 C60 -1.9(4) . . . . ?
Si1 C56 C61 C60 179.2(2) . . . . ?
O1 Si1 C62 C67 143.9(2) . . . . ?
O2 Si1 C62 C67 22.2(3) . . . . ?
C56 Si1 C62 C67 -95.2(2) . . . . ?
O1 Si1 C62 C63 -41.8(3) . . . . ?
O2 Si1 C62 C63 -163.5(2) . . . . ?
C56 Si1 C62 C63 79.1(2) . . . . ?
C67 C62 C63 C64 -0.1(4) . . . . ?
Si1 C62 C63 C64 -174.6(2) . . . . ?
C62 C63 C64 C65 1.0(5) . . . . ?
C63 C64 C65 C66 -1.5(5) . . . . ?
C64 C65 C66 C67 1.0(5) . . . . ?
C65 C66 C67 C62 0.0(5) . . . . ?
C63 C62 C67 C66 -0.4(4) . . . . ?
Si1 C62 C67 C66 174.0(2) . . . . ?
C2 C1 O1 Si1 130.7(2) . . . . ?
C6 C1 O1 Si1 -52.0(3) . . . . ?
O2 Si1 O1 C1 85.0(2) . . . . ?
C62 Si1 O1 C1 -35.4(2) . . . . ?
C56 Si1 O1 C1 -159.6(2) . . . . ?
C12 C17 O2 Si1 -69.0(3) . . . . ?
C16 C17 O2 Si1 112.1(2) . . . . ?
O1 Si1 O2 C17 14.2(2) . . . . ?
C62 Si1 O2 C17 138.74(18) . . . . ?
C56 Si1 O2 C17 -100.52(19) . . . . ?
